data_4115110
loop_
_publ_author_name
'Stephan Gr\"undemann'
'Anes Kovacevic'
'Martin Albrecht'
'Jack W. Faller'
'Robert H. Crabtree'

_publ_contact_author_address
;
    Department of Chemistry, Yale University, New Haven, CT 06520-8107 USA
;
_publ_contact_author_email ' Jack.faller@yale.edu '
_publ_contact_author_fax ' (203)-432-6144 '
_publ_contact_author_name ' J. W. Faller'
_publ_contact_author_phone ' (203)-432-3954 '
_publ_section_title
;
 Abnormal Ligand Binding and Reversible Ring Hydrogenation in the Reaction
 of Imidazolium Salts with IrH5(PPh3)2
;
_journal_name_full 'Journal of the American Chemical Society'
_journal_page_first 10473
_journal_page_last 10481
_journal_paper_doi 10.1021/ja026735g
_journal_volume 124
_journal_year 2002
_chemical_formula_moiety 'C51 H47 Ir N3 P2, 2(C H Cl3) B F4 '
_chemical_formula_sum 'C53 H49 B Cl6 F4 Ir N3 P2'
_chemical_formula_weight 1281.68
_space_group_IT_number 11
_symmetry_cell_setting monoclinic
_symmetry_Int_Tables_number 11
_symmetry_space_group_name_Hall '-P 2yb'
_symmetry_space_group_name_H-M 'P 1 21/m 1'
_cell_angle_alpha 90
_cell_angle_beta 101.571(3)
_cell_angle_gamma 90
_cell_formula_units_Z 2
_cell_length_a 10.7855(4)
_cell_length_b 22.7449(11)
_cell_length_c 11.3115(4)
_cell_measurement_reflns_used 43578
_cell_measurement_temperature 183.2
_cell_measurement_theta_max 26.0
_cell_measurement_theta_min 1.0
_cell_volume 2718.49(19)
_computing_cell_refinement Denzo-SMN
_computing_data_collection 'Nonius Collect'
_computing_data_reduction Denzo-SMN
_computing_publication_material 'teXsan for Windows v. 1.06 (MSC 1999)'
_computing_structure_refinement 'teXsan for Windows v. 1.06 (MSC 1999)'
_computing_structure_solution
;
SIR92 (Altomare, et. al. 1994)
;
_diffrn_ambient_temperature 183.2
_diffrn_measurement_device 'Nonius Kappa CCD'
_diffrn_measurement_method \w
_diffrn_orient_matrix_UB_11 0.00000
_diffrn_orient_matrix_UB_12 0.00000
_diffrn_orient_matrix_UB_13 0.00000
_diffrn_orient_matrix_UB_21 0.00000
_diffrn_orient_matrix_UB_22 0.00000
_diffrn_orient_matrix_UB_23 0.00000
_diffrn_orient_matrix_UB_31 0.00000
_diffrn_orient_matrix_UB_32 0.00000
_diffrn_orient_matrix_UB_33 0.00000
_diffrn_radiation_detector CCD
_diffrn_radiation_monochromator graphite
_diffrn_radiation_source 'X-ray tube'
_diffrn_radiation_type 'Mo K\a'
_diffrn_radiation_wavelength 0.7107
_diffrn_reflns_av_R_equivalents 0.05856
_diffrn_reflns_av_sigmaI/netI 0.120
_diffrn_reflns_limit_h_max 13
_diffrn_reflns_limit_h_min -13
_diffrn_reflns_limit_k_max 28
_diffrn_reflns_limit_k_min -27
_diffrn_reflns_limit_l_max 13
_diffrn_reflns_limit_l_min -13
_diffrn_reflns_number 15123
_diffrn_reflns_reduction_process 'Lp corrections applied'
_diffrn_reflns_theta_max 25.98
_diffrn_reflns_theta_min 1.84
_diffrn_standards_decay_% 0.00
_diffrn_standards_interval_count 0
_diffrn_standards_number 0
_exptl_absorpt_coefficient_mu 2.868
_exptl_absorpt_correction_T_max 0.871
_exptl_absorpt_correction_T_min 0.785
_exptl_absorpt_correction_type multi-scan
_exptl_absorpt_process_details
;
multi-scan from symmetry-related measurements (Blessing 1995)
SORTAV  R.H Blessing,  Acta Cryst., A51, 33-37 (1995),
        J. Appl. Cryst., 30, 421-426 (1997).
;
_exptl_crystal_colour colorless
_exptl_crystal_density_diffrn 1.566
_exptl_crystal_description plate
_exptl_crystal_F_000 1276.00
_exptl_crystal_size_max 0.12
_exptl_crystal_size_mid 0.10
_exptl_crystal_size_min 0.05
_refine_diff_density_max 1.67
_refine_diff_density_min -1.24
_refine_ls_extinction_method none
_refine_ls_goodness_of_fit_all 1.010
_refine_ls_goodness_of_fit_ref 1.010
_refine_ls_hydrogen_treatment noref
_refine_ls_matrix_type full
_refine_ls_number_constraints 0
_refine_ls_number_parameters 354
_refine_ls_number_reflns 3416
_refine_ls_number_restraints 0
_refine_ls_R_factor_all 0.0389
_refine_ls_R_factor_gt 0.039
_refine_ls_shift/su_max 0.0000
_refine_ls_shift/su_mean 0.0000
_refine_ls_structure_factor_coef F
_refine_ls_weighting_details 'w = 1/[\s^2^(Fo) + 0.00002|Fo|^2^]'
_refine_ls_weighting_scheme sigma
_refine_ls_wR_factor_all 0.041
_refine_ls_wR_factor_ref 0.041
_reflns_number_gt 3416
_reflns_number_total 5423
_reflns_threshold_expression I>3.00\s(I)
_cod_data_source_file ja026735g_s1_4.cif
_cod_data_source_block '_15J2210'
_cod_original_cell_volume 2718.5(2)
_cod_original_sg_symbol_H-M 'P 21/m '
_cod_original_formula_sum 'C53 H49 B Cl6 F4 Ir N3 P2 '
_cod_database_code 4115110

loop_
_symmetry_equiv_pos_as_xyz
'   +x,   +y,   +z'
'   -x,1/2+y,   -z'
'   -x,   -y,   -z'
'   +x,1/2-y,   +z'

loop_
_atom_site_label
_atom_site_fract_x
_atom_site_fract_y
_atom_site_fract_z
_atom_site_U_iso_or_equiv
_atom_site_occupancy
_atom_site_refinement_flags
_atom_site_adp_type
_atom_site_calc_flag
Ir(1) 0.06326(4) 0.2500 0.52460(4) 0.03242(10) 1.000 ST Uani d
Cl(1) 0.6658(3) 0.03891(11) 0.9365(2) 0.0964(9) 1.000 . Uani d
Cl(2) 0.4211(3) 0.0886(2) 0.8411(4) 0.1088(13) 0.800 S Uani d
Cl(3) 0.6222(3) 0.10891(12) 0.7167(2) 0.0765(9) 0.800 S Uani d
Cl(4) 0.4482(13) 0.1021(6) 0.976(1) 0.109(4) 0.200 S Uiso d
Cl(5) 0.509(2) 0.0915(7) 0.743(2) 0.121(5) 0.200 S Uiso d
P(1) 0.0325(1) 0.35062(7) 0.5207(2) 0.0332(5) 1.000 . Uani d
F(1) 0.7360(7) 0.2016(3) 0.9929(6) 0.148(3) 1.000 . Uani d
F(2) 0.8967(10) 0.2500 1.015(2) 0.372(10) 1.000 ST Uani d
F(3) 0.758(1) 0.2500 0.852(1) 0.226(8) 1.000 ST Uani d
N(1) 0.3381(7) 0.2500 0.5444(7) 0.035(2) 1.000 ST Uani d
N(2) 0.2580(7) 0.2500 0.3520(6) 0.037(2) 1.000 ST Uani d
N(3) 0.2113(7) 0.2500 0.6855(6) 0.036(2) 1.000 ST Uani d
C(1) 0.3306(8) 0.2500 0.6674(7) 0.032(3) 1.000 ST Uani d
C(2) 0.4376(9) 0.2500 0.7616(9) 0.046(3) 1.000 ST Uani d
C(3) 0.4178(11) 0.2500 0.8761(9) 0.062(4) 1.000 ST Uani d
C(4) 0.2977(12) 0.2500 0.8961(9) 0.062(4) 1.000 ST Uani d
C(5) 0.1962(10) 0.2500 0.7989(9) 0.045(3) 1.000 ST Uani d
C(7) 0.4441(9) 0.2500 0.4885(9) 0.039(3) 1.000 ST Uani d
C(8) 0.3898(9) 0.2500 0.3635(9) 0.042(3) 1.000 ST Uani d
C(9) 0.2256(8) 0.2500 0.4602(8) 0.033(3) 1.000 ST Uani d
C(10) 0.4657(10) 0.2500 0.2770(9) 0.051(3) 1.000 ST Uani d
C(11) 0.5958(11) 0.2500 0.3210(11) 0.064(4) 1.000 ST Uani d
C(12) 0.6477(11) 0.2500 0.4426(12) 0.067(4) 1.000 ST Uani d
C(13) 0.5727(10) 0.2500 0.5276(10) 0.051(3) 1.000 ST Uani d
C(14) 0.1646(9) 0.2500 0.2373(8) 0.046(3) 1.000 ST Uani d
C(15) 0.1737(7) 0.3063(3) 0.1663(6) 0.054(2) 1.000 . Uani d
C(16) 0.1433(6) 0.3943(3) 0.4541(5) 0.034(2) 1.000 . Uani d
C(17) 0.2729(6) 0.3859(3) 0.4968(6) 0.042(2) 1.000 . Uani d
C(18) 0.3617(6) 0.4136(3) 0.4424(6) 0.047(2) 1.000 . Uani d
C(19) 0.3218(7) 0.4520(3) 0.3468(7) 0.053(2) 1.000 . Uani d
C(20) 0.1948(7) 0.4624(3) 0.3065(6) 0.046(2) 1.000 . Uani d
C(21) 0.1052(6) 0.4337(3) 0.3595(6) 0.041(2) 1.000 . Uani d
C(22) 0.0410(6) 0.3846(3) 0.6701(5) 0.035(2) 1.000 . Uani d
C(23) 0.1111(6) 0.4352(3) 0.7048(6) 0.043(2) 1.000 . Uani d
C(24) 0.1166(7) 0.4584(3) 0.8189(7) 0.053(2) 1.000 . Uani d
C(25) 0.0528(7) 0.4327(3) 0.8975(6) 0.054(2) 1.000 . Uani d
C(26) -0.0195(7) 0.3829(3) 0.8631(6) 0.051(2) 1.000 . Uani d
C(27) -0.0248(6) 0.3586(3) 0.7500(6) 0.044(2) 1.000 . Uani d
C(28) -0.1200(6) 0.3752(3) 0.4329(5) 0.036(2) 1.000 . Uani d
C(29) -0.1918(6) 0.4185(3) 0.4758(6) 0.040(2) 1.000 . Uani d
C(30) -0.3010(6) 0.4401(3) 0.4017(7) 0.049(2) 1.000 . Uani d
C(31) -0.3386(6) 0.4200(3) 0.2867(7) 0.048(2) 1.000 . Uani d
C(32) -0.2680(7) 0.3777(3) 0.2425(6) 0.053(2) 1.000 . Uani d
C(33) -0.1607(6) 0.3549(3) 0.3147(6) 0.042(2) 1.000 . Uani d
C(34) 0.5830(8) 0.0992(4) 0.8659(8) 0.079(3) 1.000 . Uani d
B(1) 0.805(3) 0.2500 0.968(2) 0.195(11) 1.000 ST Uani d
H(1) -0.0648 0.2500 0.5757 0.039 1.000 S Uiso d
H(2) -0.0460 0.2500 0.4058 0.039 1.000 S Uiso d
H(3) 0.5207 0.2500 0.7455 0.055 1.000 S Uiso d
H(4) 0.4877 0.2500 0.9423 0.075 1.000 S Uiso d
H(5) 0.2833 0.2500 0.9762 0.074 1.000 S Uiso d
H(6) 0.1127 0.2500 0.8142 0.054 1.000 S Uiso d
H(7) 0.6093 0.2500 0.6113 0.061 1.000 S Uiso d
H(8) 0.7371 0.2500 0.4683 0.080 1.000 S Uiso d
H(9) 0.6509 0.2500 0.2651 0.077 1.000 S Uiso d
H(10) 0.4306 0.2500 0.1930 0.061 1.000 S Uiso d
H(11) 0.1820 0.3391 0.2195 0.065 1.000 . Uiso c
H(12) 0.2454 0.3042 0.1296 0.065 1.000 . Uiso c
H(13) 0.0993 0.3107 0.1057 0.065 1.000 . Uiso c
H(14) 0.3007 0.3609 0.5642 0.050 1.000 . Uiso c
H(15) 0.4494 0.4063 0.4704 0.056 1.000 . Uiso c
H(16) 0.3822 0.4710 0.3093 0.063 1.000 . Uiso c
H(17) 0.1678 0.4893 0.2423 0.055 1.000 . Uiso c
H(18) 0.0177 0.4410 0.3308 0.050 1.000 . Uiso c
H(19) 0.1551 0.4539 0.6503 0.051 1.000 . Uiso c
H(20) 0.1655 0.4927 0.8427 0.064 1.000 . Uiso c
H(21) 0.0578 0.4488 0.9757 0.065 1.000 . Uiso c
H(22) -0.0655 0.3654 0.9173 0.061 1.000 . Uiso c
H(23) -0.0734 0.3241 0.7271 0.052 1.000 . Uiso c
H(24) -0.1659 0.4333 0.5555 0.048 1.000 . Uiso c
H(25) -0.3499 0.4691 0.4317 0.058 1.000 . Uiso c
H(26) -0.4134 0.4350 0.2369 0.058 1.000 . Uiso c
H(27) -0.2936 0.3643 0.1617 0.064 1.000 . Uiso c
H(28) -0.1139 0.3252 0.2840 0.050 1.000 . Uiso c
H(29) 0.6054 0.1336 0.9132 0.095 1.000 . Uiso c
H(30) 0.0830 0.2500 0.2575 0.055 1.000 S Uiso d

loop_
_atom_site_aniso_label
_atom_site_aniso_U_11
_atom_site_aniso_U_22
_atom_site_aniso_U_33
_atom_site_aniso_U_12
_atom_site_aniso_U_13
_atom_site_aniso_U_23
Ir(1) 0.0324(2) 0.0265(2) 0.0395(2) 0.0000 0.0100(2) 0.0000
Cl(1) 0.120(2) 0.100(2) 0.062(1) 0.039(2) -0.001(1) -0.0002(13)
Cl(2) 0.066(2) 0.091(2) 0.166(4) -0.011(2) 0.016(2) 0.032(2)
Cl(3) 0.094(2) 0.069(2) 0.063(2) 0.006(2) 0.007(2) 0.002(1)
P(1) 0.0339(11) 0.0280(9) 0.0388(10) -0.0016(7) 0.0103(9) -0.0005(8)
F(1) 0.199(8) 0.088(4) 0.160(6) -0.046(5) 0.041(5) 0.018(4)
F(2) 0.108(9) 0.115(9) 0.76(4) 0.0000 -0.23(2) 0.0000
F(3) 0.22(2) 0.25(2) 0.22(2) 0.0000 0.066(12) 0.0000
N(1) 0.030(5) 0.031(4) 0.045(5) 0.0000 0.009(4) 0.0000
N(2) 0.034(5) 0.048(5) 0.031(4) 0.0000 0.012(4) 0.0000
N(3) 0.043(5) 0.034(4) 0.031(5) 0.0000 0.008(4) 0.0000
C(1) 0.033(6) 0.034(5) 0.025(5) 0.0000 -0.001(4) 0.0000
C(2) 0.048(7) 0.045(6) 0.041(6) 0.0000 0.004(5) 0.0000
C(3) 0.061(8) 0.081(9) 0.043(7) 0.0000 0.007(6) 0.0000
C(4) 0.085(9) 0.063(7) 0.033(6) 0.0000 0.004(6) 0.0000
C(5) 0.061(7) 0.037(6) 0.037(6) 0.0000 0.012(5) 0.0000
C(7) 0.035(6) 0.021(4) 0.064(8) 0.0000 0.011(5) 0.0000
C(8) 0.044(6) 0.036(6) 0.048(7) 0.0000 0.016(5) 0.0000
C(9) 0.037(6) 0.022(5) 0.041(6) 0.0000 0.012(5) 0.0000
C(10) 0.044(7) 0.055(7) 0.056(7) 0.0000 0.015(6) 0.0000
C(11) 0.052(8) 0.067(8) 0.083(9) 0.0000 0.039(7) 0.0000
C(12) 0.048(7) 0.067(8) 0.087(10) 0.0000 0.020(7) 0.0000
C(13) 0.043(7) 0.042(6) 0.069(7) 0.0000 0.016(5) 0.0000
C(14) 0.051(7) 0.055(6) 0.028(6) 0.0000 0.001(5) 0.0000
C(15) 0.075(6) 0.048(5) 0.039(4) 0.007(4) 0.013(4) -0.000(3)
C(16) 0.037(4) 0.025(3) 0.040(4) -0.001(3) 0.012(3) -0.002(3)
C(17) 0.043(4) 0.029(4) 0.054(4) -0.001(3) 0.009(4) 0.002(3)
C(18) 0.037(4) 0.041(4) 0.065(5) 0.001(3) 0.016(4) 0.011(4)
C(19) 0.055(5) 0.043(4) 0.068(5) -0.013(4) 0.030(4) 0.006(4)
C(20) 0.053(5) 0.035(4) 0.052(4) -0.004(3) 0.017(4) 0.008(3)
C(21) 0.043(4) 0.038(4) 0.042(4) 0.003(3) 0.006(3) 0.001(3)
C(22) 0.036(4) 0.029(4) 0.039(4) 0.007(3) 0.006(3) -0.001(3)
C(23) 0.042(4) 0.036(4) 0.047(4) -0.002(3) 0.003(3) -0.002(3)
C(24) 0.054(5) 0.049(5) 0.053(5) -0.005(4) -0.000(4) -0.015(4)
C(25) 0.065(5) 0.055(5) 0.039(4) 0.008(4) 0.003(4) -0.012(4)
C(26) 0.061(5) 0.049(5) 0.046(4) 0.012(4) 0.021(4) 0.007(4)
C(27) 0.050(4) 0.041(4) 0.041(4) -0.001(3) 0.012(3) 0.001(3)
C(28) 0.041(4) 0.034(4) 0.036(4) -0.003(3) 0.010(3) 0.008(3)
C(29) 0.041(4) 0.035(4) 0.048(4) 0.002(3) 0.017(3) 0.001(3)
C(30) 0.038(4) 0.044(4) 0.064(5) 0.007(3) 0.011(4) 0.003(4)
C(31) 0.032(4) 0.045(4) 0.063(5) 0.004(3) 0.001(4) 0.006(4)
C(32) 0.060(5) 0.056(5) 0.039(4) -0.001(4) 0.001(4) 0.003(4)
C(33) 0.043(4) 0.040(4) 0.043(4) 0.005(3) 0.010(3) 0.001(3)
C(34) 0.074(6) 0.063(6) 0.087(7) 0.008(5) -0.021(5) -0.018(5)
B(1) 0.34(4) 0.002(7) 0.14(2) 0.0000 -0.19(2) 0.0000

loop_
_atom_type_symbol
_atom_type_oxidation_number
_atom_type_number_in_cell
_atom_type_scat_dispersion_real
_atom_type_scat_dispersion_imag
_atom_type_scat_source
C 0 106 0.002 0.002
;International Tables for Crystallography
(1992, Vol. C, Table 6.1.1.2)
;
H 0 98 0.000 0.000
;International Tables for Crystallography
(1992, Vol. C, Table 6.1.1.2)
;
B 0 2 0.000 0.001
;International Tables for Crystallography
(1992, Vol. C, Table 6.1.1.2)
;
Cl 0 12 0.132 0.159
;International Tables for Crystallography
(1992, Vol. C, Tables 4.2.6.8 and 6.1.1.1)
;
F 0 8 0.014 0.010
;International Tables for Crystallography
(1992, Vol. C, Table 6.1.1.2)
;
Ir 0 2 -2.066 7.990
;International Tables for Crystallography
(1992, Vol. C, Tables 4.2.6.8 and 6.1.1.1)
;
N 0 6 0.004 0.003
;International Tables for Crystallography
(1992, Vol. C, Table 6.1.1.2)
;
P 0 4 0.090 0.095
;International Tables for Crystallography
(1992, Vol. C, Table 6.1.1.2)
;

loop_
_geom_angle_atom_site_label_1
_geom_angle_atom_site_label_2
_geom_angle_atom_site_label_3
_geom_angle
_geom_angle_site_symmetry_1
_geom_angle_site_symmetry_2
_geom_angle_site_symmetry_3
_geom_angle_publ_flag
P1 IR1 P1 163.77(8) . . . ?
P1 IR1 N3 95.44(5) . . . ?
P1 IR1 C9 97.15(4) . . . ?
P1 IR1 H1 82.9 . . . no
P1 IR1 H2 84.6 . . . no
P1 IR1 N3 95.44(5) 4 4 4 ?
P1 IR1 C9 97.15(4) 4 4 4 ?
P1 IR1 H1 82.9 4 4 4 no
P1 IR1 H2 84.6 4 4 4 no
N3 IR1 C9 76.0(3) . . . ?
N3 IR1 H1 103.9 . . . no
N3 IR1 H2 180.0 . . . no
C9 IR1 H1 179.9 . . . no
C9 IR1 H2 104.0 . . . no
H1 IR1 H2 76.1 . . . no
CL4 CL2 CL5 131.7(8) . . . ?
CL4 CL2 C34 79.9(6) . . . ?
CL5 CL2 C34 52.2(6) . . . ?
CL5 CL3 C34 52.3(7) . . . ?
CL2 CL4 C34 54.4(5) . . . ?
CL2 CL5 CL3 146.9(12) . . . ?
CL2 CL5 C34 68.3(8) . . . ?
CL3 CL5 C34 80.3(10) . . . ?
IR1 P1 C16 116.3(2) . . . ?
IR1 P1 C22 114.6(2) . . . ?
IR1 P1 C28 115.0(2) . . . ?
C16 P1 C22 103.5(3) . . . ?
C16 P1 C28 101.6(3) . . . ?
C22 P1 C28 104.1(3) . . . ?
C1 N1 C7 130.8(8) . . . ?
C1 N1 C9 117.6(7) . . . ?
C7 N1 C9 111.6(7) . . . ?
C8 N2 C9 111.2(7) . . . ?
C8 N2 C14 125.7(7) . . . ?
C9 N2 C14 123.2(7) . . . ?
IR1 N3 C1 116.1(5) . . . ?
IR1 N3 C5 126.9(7) . . . ?
C1 N3 C5 117.1(8) . . . ?
N1 C1 N3 113.4(7) . . . ?
N1 C1 C2 123.2(8) . . . ?
N3 C1 C2 123.4(8) . . . ?
C1 C2 C3 117.5(10) . . . ?
C1 C2 H3 121.2 . . . no
C3 C2 H3 121.2 . . . no
C2 C3 C4 119.8(10) . . . ?
C2 C3 H4 120.1 . . . no
C4 C3 H4 120.1 . . . no
C3 C4 C5 119.7(10) . . . ?
C3 C4 H5 120.1 . . . no
C5 C4 H5 120.2 . . . no
N3 C5 C4 122.4(10) . . . ?
N3 C5 H6 118.8 . . . no
C4 C5 H6 118.8 . . . no
N1 C7 C8 103.7(8) . . . ?
N1 C7 C13 135.6(10) . . . ?
C8 C7 C13 120.7(10) . . . ?
N2 C8 C7 107.5(8) . . . ?
N2 C8 C10 131.5(9) . . . ?
C7 C8 C10 121.1(9) . . . ?
IR1 C9 N1 117.0(6) . . . ?
IR1 C9 N2 137.0(7) . . . ?
N1 C9 N2 106.0(7) . . . ?
C8 C10 C11 116.2(10) . . . ?
C8 C10 H10 121.9 . . . no
C11 C10 H10 121.9 . . . no
C10 C11 C12 122.4(10) . . . ?
C10 C11 H9 118.8 . . . no
C12 C11 H9 118.8 . . . no
C11 C12 C13 121.4(11) . . . ?
C11 C12 H8 119.3 . . . no
C13 C12 H8 119.3 . . . no
C7 C13 C12 118.3(11) . . . ?
C7 C13 H7 120.9 . . . no
C12 C13 H7 120.8 . . . no
N2 C14 C15 111.0(5) . . . ?
N2 C14 C15 111.0(5) . . . ?
N2 C14 H30 106.9 . . . no
C15 C14 C15 114.2(8) . . . ?
C15 C14 H30 106.7 . . . no
C15 C14 H30 106.7 4 4 4 no
C14 C15 H11 109.5 . . . no
C14 C15 H12 109.4 . . . no
C14 C15 H13 109.5 . . . no
H11 C15 H12 109.5 . . . no
H11 C15 H13 109.4 . . . no
H12 C15 H13 109.5 . . . no
P1 C16 C17 118.3(5) . . . ?
P1 C16 C21 123.3(5) . . . ?
C17 C16 C21 118.3(6) . . . ?
C16 C17 C18 121.0(6) . . . ?
C16 C17 H14 119.5 . . . no
C18 C17 H14 119.5 . . . no
C17 C18 C19 119.8(6) . . . ?
C17 C18 H15 120.1 . . . no
C19 C18 H15 120.1 . . . no
C18 C19 C20 119.9(6) . . . ?
C18 C19 H16 120.0 . . . no
C20 C19 H16 120.0 . . . no
C19 C20 C21 120.4(6) . . . ?
C19 C20 H17 119.8 . . . no
C21 C20 H17 119.8 . . . no
C16 C21 C20 120.5(6) . . . ?
C16 C21 H18 119.7 . . . no
C20 C21 H18 119.8 . . . no
P1 C22 C23 122.0(5) . . . ?
P1 C22 C27 118.7(5) . . . ?
C23 C22 C27 119.3(6) . . . ?
C22 C23 C24 119.9(6) . . . ?
C22 C23 H19 120.1 . . . no
C24 C23 H19 120.1 . . . no
C23 C24 C25 120.8(6) . . . ?
C23 C24 H20 119.6 . . . no
C25 C24 H20 119.6 . . . no
C24 C25 C26 119.9(6) . . . ?
C24 C25 H21 120.0 . . . no
C26 C25 H21 120.0 . . . no
C25 C26 C27 120.1(6) . . . ?
C25 C26 H22 119.9 . . . no
C27 C26 H22 120.0 . . . no
C22 C27 C26 120.0(6) . . . ?
C22 C27 H23 120.0 . . . no
C26 C27 H23 120.0 . . . no
P1 C28 C29 121.7(5) . . . ?
P1 C28 C33 119.6(5) . . . ?
C29 C28 C33 118.3(6) . . . ?
C28 C29 C30 120.0(6) . . . ?
C28 C29 H24 120.0 . . . no
C30 C29 H24 120.0 . . . no
C29 C30 C31 120.8(6) . . . ?
C29 C30 H25 119.6 . . . no
C31 C30 H25 119.6 . . . no
C30 C31 C32 119.9(6) . . . ?
C30 C31 H26 120.0 . . . no
C32 C31 H26 120.0 . . . no
C31 C32 C33 120.4(6) . . . ?
C31 C32 H27 119.8 . . . no
C33 C32 H27 119.8 . . . no
C28 C33 C32 120.6(6) . . . ?
C28 C33 H28 119.7 . . . no
C32 C33 H28 119.7 . . . no
CL1 C34 CL2 111.9(5) . . . ?
CL1 C34 CL3 109.0(5) . . . ?
CL1 C34 CL4 96.1(6) . . . ?
CL1 C34 CL5 118.2(8) . . . ?
CL1 C34 H29 109.9 . . . no
CL2 C34 CL3 106.2(4) . . . ?
CL2 C34 CL4 45.7(5) . . . ?
CL2 C34 CL5 59.5(7) . . . ?
CL2 C34 H29 109.9 . . . no
CL3 C34 CL4 149.0(6) . . . ?
CL3 C34 CL5 47.4(7) . . . ?
CL3 C34 H29 109.9 . . . no
CL4 C34 CL5 104.8(9) . . . ?
CL4 C34 H29 76.6 . . . no
CL5 C34 H29 131.3 . . . no
F1 B1 F1 104.8(29) . . . ?
F1 B1 F2 113.1(13) . . . ?
F1 B1 F3 95.1(11) . . . ?
F1 B1 F2 113.1(13) 4 4 4 ?
F1 B1 F3 95.1(11) 4 4 4 ?
F2 B1 F3 131.6(47) . . . ?

loop_
_geom_bond_atom_site_label_1
_geom_bond_atom_site_label_2
_geom_bond_distance
_geom_bond_publ_flag
IR1 P1 2.312(2) ?
IR1 P1 2.312(2) ?
IR1 N3 2.167(7) ?
IR1 C9 2.027(9) ?
IR1 H1 1.60 no
IR1 H2 1.60 no
CL1 C34 1.741(8) ?
CL2 CL4 1.52(1) ?
CL2 CL5 1.60(2) ?
CL2 C34 1.729(9) ?
CL3 CL5 1.37(2) ?
CL3 C34 1.833(10) ?
CL4 C34 2.09(2) ?
CL5 C34 1.47(2) ?
P1 C16 1.830(6) ?
P1 C22 1.843(6) ?
P1 C28 1.829(6) ?
F1 B1 1.39(3) ?
F2 B1 1.03(2) ?
F3 B1 1.30(2) ?
N1 C1 1.410(10) ?
N1 C7 1.413(11) ?
N1 C9 1.384(10) ?
N2 C8 1.401(11) ?
N2 C9 1.339(10) ?
N2 C14 1.475(11) ?
N3 C1 1.342(11) ?
N3 C5 1.326(11) ?
C1 C2 1.405(12) ?
C2 C3 1.354(13) ?
C2 H3 0.95 no
C3 C4 1.36(2) ?
C3 H4 0.95 no
C4 C5 1.387(13) ?
C4 H5 0.95 no
C5 H6 0.95 no
C7 C8 1.418(13) ?
C7 C13 1.369(13) ?
C8 C10 1.395(13) ?
C10 C11 1.39(1) ?
C10 H10 0.95 no
C11 C12 1.38(2) ?
C11 H9 0.95 no
C12 C13 1.37(1) ?
C12 H8 0.95 no
C13 H7 0.95 no
C14 C15 1.525(8) ?
C14 C15 1.525(8) ?
C14 H30 0.95 no
C15 H11 0.95 no
C15 H12 0.95 no
C15 H13 0.95 no
C16 C17 1.397(8) ?
C16 C21 1.392(8) ?
C17 C18 1.389(9) ?
C17 H14 0.95 no
C18 C19 1.389(9) ?
C18 H15 0.95 no
C19 C20 1.374(9) ?
C19 H16 0.95 no
C20 C21 1.397(8) ?
C20 H17 0.95 no
C21 H18 0.95 no
C22 C23 1.390(8) ?
C22 C27 1.388(8) ?
C23 C24 1.385(9) ?
C23 H19 0.95 no
C24 C25 1.360(10) ?
C24 H20 0.95 no
C25 C26 1.385(9) ?
C25 H21 0.95 no
C26 C27 1.384(9) ?
C26 H22 0.95 no
C27 H23 0.95 no
C28 C29 1.400(8) ?
C28 C33 1.399(8) ?
C29 C30 1.390(8) ?
C29 H24 0.95 no
C30 C31 1.362(9) ?
C30 H25 0.95 no
C31 C32 1.381(9) ?
C31 H26 0.95 no
C32 C33 1.377(9) ?
C32 H27 0.95 no
C33 H28 0.95 no
C34 H29 0.95 no

loop_
_geom_contact_atom_site_label_1
_geom_contact_atom_site_label_2
_geom_contact_distance
_geom_contact_site_symmetry_2
_geom_contact_publ_flag
F1 F1 2.200(12) 4 no
F1 C34 3.043(10) . no
F1 C32 3.358(9) 4_656 no
F1 C3 3.594(13) . no
F2 C15 3.383(11) 1_656 no
F2 C15 3.383(11) 4_656 no
F2 C14 3.43(2) 1_656 no
F3 C2 3.40(2) . no
C11 C32 3.451(9) 1_655 no
C11 C32 3.451(9) 4_655 no
C11 C33 3.559(10) 1_655 no
C11 C33 3.559(10) 4_655 no

loop_
_geom_torsion_atom_site_label_1
_geom_torsion_atom_site_label_2
_geom_torsion_atom_site_label_3
_geom_torsion_atom_site_label_4
_geom_torsion
_geom_torsion_publ_flag
IR1 P1 C16 C17 -52.4(5) no
IR1 P1 C16 C21 124.7(5) no
IR1 P1 C22 C23 133.0(5) no
IR1 P1 C22 C27 -47.0(6) no
IR1 P1 C28 C29 136.2(5) no
IR1 P1 C28 C33 -50.6(6) no
IR1 P1 C16 C17 52.4(5) no
IR1 P1 C16 C21 -124.7(5) no
IR1 P1 C22 C23 -133.0(5) no
IR1 P1 C22 C27 47.0(6) no
IR1 P1 C28 C29 -136.2(5) no
IR1 P1 C28 C33 50.6(6) no
IR1 N3 C1 N1 0.0000(2) no
IR1 N3 C1 C2 180.0000(2) no
IR1 N3 C5 C4 180.00000(10) no
IR1 C9 N1 C1 0.00000(10) no
IR1 C9 N1 C7 180.0000(2) no
IR1 C9 N2 C8 180.0000 no
IR1 C9 N2 C14 0.00000(10) no
CL1 C34 CL2 CL4 76.5(7) no
CL1 C34 CL2 CL5 -110.7(9) no
CL1 C34 CL3 CL5 111.2(10) no
CL1 C34 CL4 CL2 -114.9(6) no
CL1 C34 CL5 CL2 100.1(8) no
CL1 C34 CL5 CL3 -90.5(9) no
CL2 CL4 C34 CL3 29.7(12) no
CL2 CL4 C34 CL5 6.5(9) no
CL2 CL5 CL3 C34 18.3(16) no
CL2 CL5 C34 CL3 -169.4(10) no
CL2 CL5 C34 CL4 -5.4(7) no
CL2 C34 CL3 CL5 -9.5(9) no
CL2 C34 CL5 CL3 169.4(10) no
CL3 CL5 CL2 CL4 -9.9(27) no
CL3 CL5 CL2 C34 -19.5(17) no
CL3 CL5 C34 CL4 164.0(7) no
CL3 C34 CL2 CL4 -164.6(7) no
CL3 C34 CL2 CL5 8.1(7) no
CL4 CL2 CL5 C34 9.6(13) no
CL4 CL2 C34 CL5 -172.7(10) no
CL4 C34 CL2 CL5 172.7(10) no
CL4 C34 CL3 CL5 -31.2(13) no
CL5 CL2 CL4 C34 -7.7(10) no
P1 IR1 P1 C16 146.4(3) no
P1 IR1 P1 C22 -92.8(4) no
P1 IR1 P1 C28 27.9(4) no
P1 IR1 N3 C1 -96.03(4) no
P1 IR1 N3 C5 83.97(4) no
P1 IR1 C9 N1 93.85(5) no
P1 IR1 C9 N2 -86.15(5) no
P1 C16 C17 C18 173.9(5) no
P1 C16 C21 C20 -175.1(5) no
P1 C22 C23 C24 -178.7(5) no
P1 C22 C27 C26 179.6(5) no
P1 C28 C29 C30 173.7(5) no
P1 C28 C33 C32 -172.8(5) no
N1 C1 N3 C5 180.0000(3) no
N1 C1 C2 C3 180.00000(10) no
N1 C7 C8 N2 0.0000(2) no
N1 C7 C8 C10 180.00000(10) no
N1 C7 C13 C12 180.00000(10) no
N1 C9 IR1 N3 0.00000(10) no
N1 C9 N2 C8 0.0000 no
N1 C9 N2 C14 180.00000(10) no
N2 C8 C7 C13 180.00000(10) no
N2 C8 C10 C11 180.00000(10) no
N2 C9 IR1 N3 180.00000(10) no
N2 C9 N1 C1 180.00000(10) no
N2 C9 N1 C7 0.00000(10) no
N3 IR1 P1 C16 81.7(3) no
N3 IR1 P1 C22 -39.1(3) no
N3 IR1 P1 C28 -159.8(3) no
N3 IR1 P1 C16 -81.7(3) no
N3 IR1 P1 C22 39.1(3) no
N3 IR1 P1 C28 159.8(3) no
N3 C1 N1 C7 180.0000 no
N3 C1 N1 C9 0.0000 no
N3 C1 C2 C3 0.00000(10) no
N3 C5 C4 C3 0.00000(10) no
C1 N1 C7 C8 180.00000(10) no
C1 N1 C7 C13 0.0000(2) no
C1 N3 IR1 C9 0.00000(10) no
C1 N3 C5 C4 0.0000(2) no
C1 C2 C3 C4 0.00000(10) no
C2 C1 N1 C7 0.00000(10) no
C2 C1 N1 C9 180.00000(10) no
C2 C1 N3 C5 0.00000(10) no
C2 C3 C4 C5 0.00000(10) no
C5 N3 IR1 C9 180.0000 no
C7 C8 N2 C9 0.0000 no
C7 C8 N2 C14 180.00000(10) no
C7 C8 C10 C11 0.00000(10) no
C7 C13 C12 C11 0.00000(10) no
C8 N2 C14 C15 -64.1(6) no
C8 N2 C14 C15 64.1(6) no
C8 C7 N1 C9 0.0000(4) no
C8 C7 C13 C12 0.0000 no
C8 C10 C11 C12 0.00000(10) no
C9 IR1 P1 C16 5.2(3) no
C9 IR1 P1 C22 -115.6(3) no
C9 IR1 P1 C28 123.7(3) no
C9 IR1 P1 C16 -5.2(3) no
C9 IR1 P1 C22 115.6(3) no
C9 IR1 P1 C28 -123.7(3) no
C9 N1 C7 C13 180.00000(10) no
C9 N2 C8 C10 180.00000(10) no
C9 N2 C14 C15 115.9(6) no
C9 N2 C14 C15 -115.9(6) no
C10 C8 N2 C14 0.00000(10) no
C10 C8 C7 C13 0.00000(10) no
C10 C11 C12 C13 0.00000(10) no
C16 P1 C22 C23 5.4(6) no
C16 P1 C22 C27 -174.6(5) no
C16 P1 C28 C29 -97.3(5) no
C16 P1 C28 C33 75.8(5) no
C16 C17 C18 C19 2.4(10) no
C16 C21 C20 C19 0.3(10) no
C17 C16 P1 C22 74.2(5) no
C17 C16 P1 C28 -178.0(5) no
C17 C16 C21 C20 2.0(9) no
C17 C18 C19 C20 -0.0(11) no
C18 C17 C16 C21 -3.4(9) no
C18 C19 C20 C21 -1.4(11) no
C21 C16 P1 C22 -108.7(5) no
C21 C16 P1 C28 -0.9(6) no
C22 P1 C28 C29 9.9(6) no
C22 P1 C28 C33 -176.9(5) no
C22 C23 C24 C25 -0.8(11) no
C22 C27 C26 C25 -0.9(10) no
C23 C22 P1 C28 -100.5(5) no
C23 C22 C27 C26 -0.4(10) no
C23 C24 C25 C26 -0.5(11) no
C24 C23 C22 C27 1.3(9) no
C24 C25 C26 C27 1.4(11) no
C27 C22 P1 C28 79.5(5) no
C28 C29 C30 C31 -0.8(10) no
C28 C33 C32 C31 -1.5(11) no
C29 C28 C33 C32 0.7(10) no
C29 C30 C31 C32 -0.0(11) no
C30 C29 C28 C33 0.5(9) no
C30 C31 C32 C33 1.1(11) no
